data_7154360
loop_
_publ_author_name
'Brant, Michael G.'
'Friedmann, Jordan N.'
'Bohlken, Connor G.'
'Oliver, Allen G.'
'Wulff, Jeremy E.'

_publ_section_title
;
 Diastereoselective tandem reactions of substituted 3-sulfolenes with
 bis-vinyl ketones leading to highly functionalized bicyclic and tricyclic
 frameworks.
;
_journal_issue 15
_journal_name_full 'Organic &amp; biomolecular chemistry'
_journal_page_first 4581
_journal_page_last 4588
_journal_paper_doi 10.1039/c5ob00387c
_journal_volume 13
_journal_year 2015
_chemical_formula_moiety 'C23 H23 Cl O5 S'
_chemical_formula_sum 'C23 H23 Cl O5 S'
_chemical_formula_weight 446.92
_chemical_name_systematic
;
 ?
;
_space_group_crystal_system monoclinic
_space_group_IT_number 15
_space_group_name_Hall '-C 2yc'
_space_group_name_H-M_alt 'C 1 2/c 1'
_symmetry_space_group_name_Hall '-C 2yc'
_symmetry_space_group_name_H-M 'C 1 2/c 1'
_atom_sites_solution_hydrogens mixed
_atom_sites_solution_primary vecmap
_atom_sites_solution_secondary difmap
_audit_creation_method SHELXL-2014
_audit_update_record
;
2014-09-18 deposited with the CCDC.
2015-03-05 downloaded from the CCDC.
;
_cell_angle_alpha 90
_cell_angle_beta 120.899(4)
_cell_angle_gamma 90
_cell_formula_units_Z 8
_cell_length_a 21.4489(15)
_cell_length_b 15.1178(15)
_cell_length_c 14.8599(12)
_cell_measurement_reflns_used 5628
_cell_measurement_temperature 120(2)
_cell_measurement_theta_max 25.69
_cell_measurement_theta_min 2.21
_cell_volume 4134.6(6)
_computing_cell_refinement 'Bruker SAINT v8.32B'
_computing_data_collection 'Bruker APEX-II v2013-10.0'
_computing_data_reduction 'Bruker SAINT v8.32B'
_computing_molecular_graphics 'Bruker XP'
_computing_publication_material 'CIFTAB (Sheldrick, 2008)'
_computing_structure_refinement 'SHELXL-2014 (Sheldrick, 2014)'
_computing_structure_solution 'SHELXT-2014/2 (Sheldrick, 2014)'
_diffrn_ambient_temperature 120(2)
_diffrn_detector_area_resol_mean 8.33
_diffrn_measured_fraction_theta_full 1.000
_diffrn_measured_fraction_theta_max 1.000
_diffrn_measurement_device_type 'Bruker Kappa X8-APEX-II'
_diffrn_measurement_method 'combination of \w and \f-scans '
_diffrn_radiation_monochromator graphite
_diffrn_radiation_source 'fine-focus sealed tube'
_diffrn_radiation_type MoK\a
_diffrn_radiation_wavelength 0.71073
_diffrn_reflns_av_R_equivalents 0.0713
_diffrn_reflns_av_unetI/netI 0.0545
_diffrn_reflns_Laue_measured_fraction_full 1.000
_diffrn_reflns_Laue_measured_fraction_max 1.000
_diffrn_reflns_limit_h_max 26
_diffrn_reflns_limit_h_min -26
_diffrn_reflns_limit_k_max 18
_diffrn_reflns_limit_k_min -11
_diffrn_reflns_limit_l_max 18
_diffrn_reflns_limit_l_min -18
_diffrn_reflns_number 31813
_diffrn_reflns_point_group_measured_fraction_full 1.000
_diffrn_reflns_point_group_measured_fraction_max 1.000
_diffrn_reflns_theta_full 25.242
_diffrn_reflns_theta_max 26.376
_diffrn_reflns_theta_min 1.743
_exptl_absorpt_coefficient_mu 0.320
_exptl_absorpt_correction_T_max 1.0000
_exptl_absorpt_correction_T_min 0.8379
_exptl_absorpt_correction_type numerical
_exptl_absorpt_process_details 'SADABS (Sheldrick, 2014)'
_exptl_crystal_colour colorless
_exptl_crystal_density_diffrn 1.436
_exptl_crystal_description tablet
_exptl_crystal_F_000 1872
_exptl_crystal_size_max 0.085
_exptl_crystal_size_mid 0.065
_exptl_crystal_size_min 0.037
_refine_diff_density_max 0.379
_refine_diff_density_min -0.414
_refine_diff_density_rms 0.056
_refine_ls_extinction_method none
_refine_ls_goodness_of_fit_ref 1.018
_refine_ls_hydrogen_treatment mixed
_refine_ls_matrix_type full
_refine_ls_number_parameters 282
_refine_ls_number_reflns 4240
_refine_ls_number_restraints 0
_refine_ls_restrained_S_all 1.018
_refine_ls_R_factor_all 0.0614
_refine_ls_R_factor_gt 0.0383
_refine_ls_shift/su_max 0.001
_refine_ls_shift/su_mean 0.000
_refine_ls_structure_factor_coef Fsqd
_refine_ls_weighting_details 'w=1/[\s^2^(Fo^2^)+(0.0334P)^2^+3.0297P] where P=(Fo^2^+2Fc^2^)/3'
_refine_ls_weighting_scheme calc
_refine_ls_wR_factor_gt 0.0819
_refine_ls_wR_factor_ref 0.0898
_reflns_Friedel_coverage 0.000
_reflns_number_gt 3173
_reflns_number_total 4240
_reflns_threshold_expression 'I > 2\s(I)'
_cod_data_source_file c5ob00387c2.cif
_cod_data_source_block uvic1407a
_cod_depositor_comments 'Adding full bibliography for 7154360--7154364.cif.'
_cod_database_code 7154360
_shelx_space_group_comment
;
The symmetry employed for this shelxl refinement is uniquely defined
by the following loop, which should always be used as a source of
symmetry information in preference to the above space-group names.
They are only intended as comments.
;
_shelx_estimated_absorpt_t_min 0.973
_shelx_estimated_absorpt_t_max 0.988
_shelxl_version_number 2014-3

loop_
_space_group_symop_operation_xyz
'x, y, z'
'-x, y, -z+1/2'
'x+1/2, y+1/2, z'
'-x+1/2, y+1/2, -z+1/2'
'-x, -y, -z'
'x, -y, z-1/2'
'-x+1/2, -y+1/2, -z'
'x+1/2, -y+1/2, z-1/2'

loop_
_atom_site_label
_atom_site_type_symbol
_atom_site_fract_x
_atom_site_fract_y
_atom_site_fract_z
_atom_site_U_iso_or_equiv
_atom_site_adp_type
_atom_site_occupancy
_atom_site_site_symmetry_order
_atom_site_calc_flag
_atom_site_refinement_flags_posn
_atom_site_refinement_flags_adp
_atom_site_refinement_flags_occupancy
_atom_site_disorder_assembly
_atom_site_disorder_group
Cl1 Cl 0.45773(3) 0.66809(4) 0.61442(4) 0.02306(17) Uani 0.9426(17) 1 d . . P A 1
Cl1A Cl 0.3822(7) 0.7726(9) 0.7004(10) 0.055(4) Uiso 0.0574(17) 1 d . . P A 2
S1 S 0.35814(3) 0.50892(3) 0.71437(4) 0.01797(13) Uani 1 1 d . . . . .
O1 O 0.29030(8) 0.46372(9) 0.67466(11) 0.0255(4) Uani 1 1 d . . . . .
O2 O 0.42013(8) 0.47304(10) 0.80622(11) 0.0271(4) Uani 1 1 d . . . . .
O3 O 0.24675(8) 0.63388(9) 0.46957(12) 0.0198(3) Uani 1 1 d . . . . .
H3O H 0.2163(15) 0.6087(19) 0.417(2) 0.053(9) Uiso 1 1 d . . . . .
O4 O 0.40360(8) 0.13636(9) 0.44181(12) 0.0277(4) Uani 1 1 d . . . . .
O5 O 0.37885(8) 1.03284(9) 0.17833(11) 0.0258(4) Uani 1 1 d . . . . .
C1 C 0.38016(10) 0.52509(12) 0.61413(14) 0.0155(4) Uani 1 1 d . . . . .
H1 H 0.4310 0.5065 0.6408 0.019 Uiso 1 1 calc R U . . .
C2 C 0.32965(10) 0.47834(12) 0.50963(14) 0.0156(4) Uani 1 1 d . . . . .
H2 H 0.2811 0.4730 0.5017 0.019 Uiso 1 1 calc R U . . .
C3 C 0.32473(11) 0.54695(12) 0.43059(15) 0.0159(4) Uani 1 1 d . . . . .
H3A H 0.3693 0.5476 0.4275 0.019 Uiso 1 1 calc R U . . .
H3B H 0.2833 0.5348 0.3604 0.019 Uiso 1 1 calc R U . . .
C4 C 0.31475(10) 0.63397(13) 0.47268(15) 0.0162(4) Uani 1 1 d . . . . .
C5 C 0.37297(11) 0.62547(13) 0.59199(15) 0.0167(4) Uani 1 1 d . . . . .
H5 H 0.4199 0.6483 0.6041 0.020 Uiso 0.0574(17) 1 calc R U P A 2
C6 C 0.35532(11) 0.67098(14) 0.66536(15) 0.0211(5) Uani 1 1 d . . . . .
H6 H 0.3501 0.7328 0.6645 0.025 Uiso 0.9426(17) 1 calc R U P A 1
C7 C 0.34746(11) 0.62091(14) 0.73120(15) 0.0202(5) Uani 1 1 d . . . . .
H7 H 0.3373 0.6429 0.7815 0.024 Uiso 1 1 calc R U . . .
C8 C 0.35336(11) 0.38747(13) 0.49758(14) 0.0156(4) Uani 1 1 d . . . . .
C9 C 0.30214(11) 0.32052(13) 0.45385(15) 0.0198(4) Uani 1 1 d . . . . .
H9 H 0.2541 0.3319 0.4363 0.024 Uiso 1 1 calc R U . . .
C10 C 0.31994(11) 0.23783(13) 0.43552(16) 0.0231(5) Uani 1 1 d . . . . .
H10 H 0.2843 0.1935 0.4051 0.028 Uiso 1 1 calc R U . . .
C11 C 0.39054(11) 0.22035(13) 0.46216(15) 0.0185(4) Uani 1 1 d . . . . .
C12 C 0.44304(11) 0.28569(13) 0.50718(15) 0.0198(4) Uani 1 1 d . . . . .
H12 H 0.4913 0.2737 0.5264 0.024 Uiso 1 1 calc R U . . .
C13 C 0.42378(11) 0.36871(13) 0.52354(15) 0.0191(4) Uani 1 1 d . . . . .
H13 H 0.4592 0.4133 0.5529 0.023 Uiso 1 1 calc R U . . .
C14 C 0.47332(12) 0.11902(15) 0.4572(2) 0.0372(6) Uani 1 1 d . . . . .
H14A H 0.4744 0.0596 0.4334 0.056 Uiso 1 1 calc R U . . .
H14B H 0.5096 0.1243 0.5311 0.056 Uiso 1 1 calc R U . . .
H14C H 0.4837 0.1613 0.4176 0.056 Uiso 1 1 calc R U . . .
C15 C 0.32061(11) 0.71661(13) 0.42314(15) 0.0181(4) Uani 1 1 d . . . . .
H15 H 0.3076 0.7697 0.4421 0.022 Uiso 1 1 calc R U . . .
C16 C 0.34253(11) 0.72192(13) 0.35480(15) 0.0187(4) Uani 1 1 d . . . . .
H16 H 0.3529 0.6682 0.3332 0.022 Uiso 1 1 calc R U . . .
C17 C 0.35238(10) 0.80292(13) 0.30919(14) 0.0167(4) Uani 1 1 d . . . . .
C18 C 0.33298(10) 0.88624(13) 0.32723(14) 0.0166(4) Uani 1 1 d . . . . .
H18 H 0.3123 0.8913 0.3695 0.020 Uiso 1 1 calc R U . . .
C19 C 0.34363(10) 0.96091(13) 0.28436(15) 0.0187(4) Uani 1 1 d . . . . .
H19 H 0.3310 1.0166 0.2983 0.022 Uiso 1 1 calc R U . . .
C20 C 0.37302(11) 0.95436(13) 0.22051(15) 0.0193(4) Uani 1 1 d . . . . .
C21 C 0.39381(11) 0.87273(14) 0.20255(16) 0.0216(5) Uani 1 1 d . . . . .
H21 H 0.4149 0.8679 0.1608 0.026 Uiso 1 1 calc R U . . .
C22 C 0.38301(11) 0.79830(14) 0.24698(15) 0.0205(5) Uani 1 1 d . . . . .
H22 H 0.3969 0.7428 0.2345 0.025 Uiso 1 1 calc R U . . .
C23 C 0.40685(14) 1.02841(17) 0.1100(2) 0.0387(6) Uani 1 1 d . . . . .
H23A H 0.4095 1.0875 0.0869 0.058 Uiso 1 1 calc R U . . .
H23B H 0.3751 0.9922 0.0496 0.058 Uiso 1 1 calc R U . . .
H23C H 0.4550 1.0024 0.1469 0.058 Uiso 1 1 calc R U . . .

loop_
_atom_site_aniso_label
_atom_site_aniso_U_11
_atom_site_aniso_U_22
_atom_site_aniso_U_33
_atom_site_aniso_U_23
_atom_site_aniso_U_13
_atom_site_aniso_U_12
Cl1 0.0187(3) 0.0269(3) 0.0204(3) 0.0029(2) 0.0078(2) -0.0071(2)
S1 0.0228(3) 0.0181(3) 0.0164(2) 0.0015(2) 0.0125(2) 0.0002(2)
O1 0.0311(9) 0.0252(8) 0.0271(8) -0.0041(6) 0.0199(7) -0.0089(7)
O2 0.0318(9) 0.0300(9) 0.0186(8) 0.0087(6) 0.0123(7) 0.0084(7)
O3 0.0184(7) 0.0199(8) 0.0243(8) -0.0025(7) 0.0133(7) 0.0007(6)
O4 0.0236(8) 0.0146(8) 0.0453(10) -0.0072(7) 0.0181(7) 0.0001(6)
O5 0.0275(8) 0.0243(8) 0.0297(8) 0.0093(7) 0.0177(7) 0.0002(7)
C1 0.0174(10) 0.0151(10) 0.0165(10) 0.0000(8) 0.0105(8) 0.0006(8)
C2 0.0159(10) 0.0166(10) 0.0158(10) -0.0005(8) 0.0093(8) -0.0004(8)
C3 0.0183(10) 0.0149(10) 0.0148(9) -0.0007(8) 0.0089(8) 0.0002(8)
C4 0.0181(10) 0.0164(10) 0.0158(9) 0.0005(8) 0.0098(8) 0.0007(8)
C5 0.0204(10) 0.0150(10) 0.0169(10) -0.0021(8) 0.0112(8) -0.0048(8)
C6 0.0281(11) 0.0153(10) 0.0203(11) -0.0031(9) 0.0126(9) -0.0002(9)
C7 0.0211(11) 0.0248(12) 0.0155(10) -0.0041(9) 0.0100(9) -0.0001(9)
C8 0.0209(10) 0.0152(10) 0.0134(9) 0.0017(8) 0.0108(8) 0.0006(8)
C9 0.0153(10) 0.0192(11) 0.0236(11) -0.0013(9) 0.0090(9) -0.0001(8)
C10 0.0214(11) 0.0165(11) 0.0305(12) -0.0046(9) 0.0127(10) -0.0048(9)
C11 0.0230(11) 0.0124(10) 0.0217(10) 0.0002(8) 0.0124(9) 0.0011(8)
C12 0.0166(10) 0.0195(11) 0.0246(11) -0.0007(9) 0.0116(9) 0.0006(9)
C13 0.0193(10) 0.0158(11) 0.0207(10) -0.0041(8) 0.0091(9) -0.0042(9)
C14 0.0276(13) 0.0211(12) 0.0653(17) -0.0129(12) 0.0255(12) 0.0020(10)
C15 0.0232(11) 0.0122(10) 0.0193(10) -0.0005(8) 0.0113(9) 0.0022(8)
C16 0.0221(11) 0.0144(10) 0.0174(10) -0.0011(8) 0.0086(9) 0.0019(8)
C17 0.0161(10) 0.0175(11) 0.0140(9) 0.0002(8) 0.0059(8) 0.0003(8)
C18 0.0165(10) 0.0194(11) 0.0139(9) -0.0002(8) 0.0078(8) 0.0005(8)
C19 0.0186(10) 0.0155(10) 0.0183(10) -0.0007(8) 0.0068(9) 0.0005(8)
C20 0.0163(10) 0.0203(11) 0.0180(10) 0.0043(8) 0.0065(8) -0.0016(8)
C21 0.0211(11) 0.0270(12) 0.0213(10) 0.0037(9) 0.0142(9) 0.0018(9)
C22 0.0211(11) 0.0188(11) 0.0214(10) 0.0014(9) 0.0109(9) 0.0050(9)
C23 0.0417(15) 0.0413(15) 0.0496(16) 0.0235(12) 0.0353(13) 0.0113(12)

loop_
_atom_type_symbol
_atom_type_description
_atom_type_scat_dispersion_real
_atom_type_scat_dispersion_imag
_atom_type_scat_source
C C 0.0033 0.0016 'International Tables Vol C Tables 4.2.6.8 and 6.1.1.4'
H H 0.0000 0.0000 'International Tables Vol C Tables 4.2.6.8 and 6.1.1.4'
O O 0.0106 0.0060 'International Tables Vol C Tables 4.2.6.8 and 6.1.1.4'
S S 0.1246 0.1234 'International Tables Vol C Tables 4.2.6.8 and 6.1.1.4'
Cl Cl 0.1484 0.1585 'International Tables Vol C Tables 4.2.6.8 and 6.1.1.4'

loop_
_geom_angle_atom_site_label_1
_geom_angle_atom_site_label_2
_geom_angle_atom_site_label_3
_geom_angle
O1 S1 O2 117.42(9)
O1 S1 C7 109.99(9)
O2 S1 C7 110.87(9)
O1 S1 C1 111.56(9)
O2 S1 C1 109.29(9)
C7 S1 C1 95.55(9)
C11 O4 C14 117.10(16)
C20 O5 C23 117.05(17)
C2 C1 C5 107.19(15)
C2 C1 S1 115.27(13)
C5 C1 S1 105.70(13)
C8 C2 C3 114.91(16)
C8 C2 C1 115.71(16)
C3 C2 C1 101.49(15)
C4 C3 C2 103.89(15)
O3 C4 C15 109.12(15)
O3 C4 C3 109.99(16)
C15 C4 C3 117.27(16)
O3 C4 C5 104.06(15)
C15 C4 C5 114.13(16)
C3 C4 C5 101.33(15)
C6 C5 C1 109.42(16)
C6 C5 C4 115.84(16)
C1 C5 C4 104.87(15)
C6 C5 Cl1 108.18(13)
C1 C5 Cl1 109.46(13)
C4 C5 Cl1 108.94(13)
C7 C6 C5 117.10(18)
C7 C6 Cl1A 117.7(5)
C5 C6 Cl1A 119.1(5)
C6 C7 S1 112.08(16)
C13 C8 C9 118.06(18)
C13 C8 C2 122.74(18)
C9 C8 C2 119.12(18)
C10 C9 C8 121.54(19)
C9 C10 C11 119.53(19)
O4 C11 C10 115.71(18)
O4 C11 C12 124.13(18)
C10 C11 C12 120.16(18)
C13 C12 C11 119.38(19)
C12 C13 C8 121.32(19)
C16 C15 C4 125.77(18)
C15 C16 C17 126.72(19)
C22 C17 C18 117.70(18)
C22 C17 C16 119.81(18)
C18 C17 C16 122.49(18)
C19 C18 C17 121.10(19)
C18 C19 C20 120.12(19)
O5 C20 C21 124.53(18)
O5 C20 C19 115.43(18)
C21 C20 C19 120.03(18)
C22 C21 C20 118.93(19)
C21 C22 C17 122.09(19)
C4 O3 H3O 110(2)
C2 C1 H1 109.5
C5 C1 H1 109.5
S1 C1 H1 109.5
C8 C2 H2 108.1
C3 C2 H2 108.1
C1 C2 H2 108.1
C4 C3 H3A 111.0
C2 C3 H3A 111.0
C4 C3 H3B 111.0
C2 C3 H3B 111.0
H3A C3 H3B 109.0
C6 C5 H5 108.8
C1 C5 H5 108.8
C4 C5 H5 108.8
C7 C6 H6 121.4
C5 C6 H6 121.4
C6 C7 H7 124.0
S1 C7 H7 124.0
C10 C9 H9 119.2
C8 C9 H9 119.2
C9 C10 H10 120.2
C11 C10 H10 120.2
C13 C12 H12 120.3
C11 C12 H12 120.3
C12 C13 H13 119.3
C8 C13 H13 119.3
O4 C14 H14A 109.5
O4 C14 H14B 109.5
H14A C14 H14B 109.5
O4 C14 H14C 109.5
H14A C14 H14C 109.5
H14B C14 H14C 109.5
C16 C15 H15 117.1
C4 C15 H15 117.1
C15 C16 H16 116.6
C17 C16 H16 116.6
C19 C18 H18 119.5
C17 C18 H18 119.5
C18 C19 H19 119.9
C20 C19 H19 119.9
C22 C21 H21 120.5
C20 C21 H21 120.5
C21 C22 H22 119.0
C17 C22 H22 119.0
O5 C23 H23A 109.5
O5 C23 H23B 109.5
H23A C23 H23B 109.5
O5 C23 H23C 109.5
H23A C23 H23C 109.5
H23B C23 H23C 109.5

loop_
_geom_bond_atom_site_label_1
_geom_bond_atom_site_label_2
_geom_bond_distance
Cl1 C5 1.791(2)
Cl1A C6 1.630(13)
S1 O1 1.4319(15)
S1 O2 1.4357(15)
S1 C7 1.744(2)
S1 C1 1.7956(19)
O3 C4 1.435(2)
O4 C11 1.367(2)
O4 C14 1.416(3)
O5 C20 1.377(2)
O5 C23 1.422(3)
C1 C2 1.535(3)
C1 C5 1.544(3)
C2 C8 1.507(3)
C2 C3 1.530(3)
C3 C4 1.518(3)
C4 C15 1.488(3)
C4 C5 1.564(3)
C5 C6 1.493(3)
C6 C7 1.314(3)
C8 C13 1.383(3)
C8 C9 1.386(3)
C9 C10 1.375(3)
C10 C11 1.380(3)
C11 C12 1.385(3)
C12 C13 1.381(3)
C15 C16 1.322(3)
C16 C17 1.467(3)
C17 C22 1.384(3)
C17 C18 1.395(3)
C18 C19 1.372(3)
C19 C20 1.386(3)
C20 C21 1.384(3)
C21 C22 1.383(3)
O3 H3O 0.81(3)
C1 H1 0.9900
C2 H2 0.9900
C3 H3A 0.9800
C3 H3B 0.9800
C5 H5 0.9900
C6 H6 0.9400
C7 H7 0.9400
C9 H9 0.9400
C10 H10 0.9400
C12 H12 0.9400
C13 H13 0.9400
C14 H14A 0.9700
C14 H14B 0.9700
C14 H14C 0.9700
C15 H15 0.9400
C16 H16 0.9400
C18 H18 0.9400
C19 H19 0.9400
C21 H21 0.9400
C22 H22 0.9400
C23 H23A 0.9700
C23 H23B 0.9700
C23 H23C 0.9700

loop_
_geom_hbond_atom_site_label_D
_geom_hbond_atom_site_label_H
_geom_hbond_atom_site_label_A
_geom_hbond_distance_DH
_geom_hbond_distance_HA
_geom_hbond_distance_DA
_geom_hbond_angle_DHA
_geom_hbond_site_symmetry_A
O3 H3O O5 0.81(3) 2.13(3) 2.888(2) 157(3) 4_545

loop_
_geom_torsion_atom_site_label_1
_geom_torsion_atom_site_label_2
_geom_torsion_atom_site_label_3
_geom_torsion_atom_site_label_4
_geom_torsion
O1 S1 C1 C2 -7.74(17)
O2 S1 C1 C2 123.79(14)
C7 S1 C1 C2 -121.80(14)
O1 S1 C1 C5 110.44(13)
O2 S1 C1 C5 -118.04(13)
C7 S1 C1 C5 -3.63(14)
C5 C1 C2 C8 149.99(16)
S1 C1 C2 C8 -92.67(18)
C5 C1 C2 C3 24.90(19)
S1 C1 C2 C3 142.24(13)
C8 C2 C3 C4 -169.32(16)
C1 C2 C3 C4 -43.69(18)
C2 C3 C4 O3 -64.71(18)
C2 C3 C4 C15 169.87(16)
C2 C3 C4 C5 44.95(18)
C2 C1 C5 C6 126.88(17)
S1 C1 C5 C6 3.43(18)
C2 C1 C5 C4 2.0(2)
S1 C1 C5 C4 -121.44(14)
C2 C1 C5 Cl1 -114.74(14)
S1 C1 C5 Cl1 121.82(11)
O3 C4 C5 C6 -34.9(2)
C15 C4 C5 C6 84.0(2)
C3 C4 C5 C6 -149.04(17)
O3 C4 C5 C1 85.86(17)
C15 C4 C5 C1 -155.32(16)
C3 C4 C5 C1 -28.32(18)
O3 C4 C5 Cl1 -157.04(12)
C15 C4 C5 Cl1 -38.2(2)
C3 C4 C5 Cl1 88.78(15)
C1 C5 C6 C7 -1.6(2)
C4 C5 C6 C7 116.7(2)
Cl1 C5 C6 C7 -120.74(18)
C1 C5 C6 Cl1A 150.4(5)
C4 C5 C6 Cl1A -91.3(6)
Cl1 C5 C6 Cl1A 31.3(6)
C5 C6 C7 S1 -1.3(2)
Cl1A C6 C7 S1 -153.7(5)
O1 S1 C7 C6 -112.34(16)
O2 S1 C7 C6 116.12(16)
C1 S1 C7 C6 3.02(17)
C3 C2 C8 C13 71.7(2)
C1 C2 C8 C13 -46.2(3)
C3 C2 C8 C9 -105.0(2)
C1 C2 C8 C9 137.16(18)
C13 C8 C9 C10 -0.6(3)
C2 C8 C9 C10 176.23(18)
C8 C9 C10 C11 0.7(3)
C14 O4 C11 C10 173.1(2)
C14 O4 C11 C12 -7.4(3)
C9 C10 C11 O4 179.64(18)
C9 C10 C11 C12 0.1(3)
O4 C11 C12 C13 179.47(18)
C10 C11 C12 C13 -1.0(3)
C11 C12 C13 C8 1.2(3)
C9 C8 C13 C12 -0.4(3)
C2 C8 C13 C12 -177.07(18)
O3 C4 C15 C16 -134.8(2)
C3 C4 C15 C16 -8.9(3)
C5 C4 C15 C16 109.3(2)
C4 C15 C16 C17 -176.54(18)
C15 C16 C17 C22 173.2(2)
C15 C16 C17 C18 -5.8(3)
C22 C17 C18 C19 0.3(3)
C16 C17 C18 C19 179.27(18)
C17 C18 C19 C20 1.1(3)
C23 O5 C20 C21 1.4(3)
C23 O5 C20 C19 -178.25(19)
C18 C19 C20 O5 177.62(17)
C18 C19 C20 C21 -2.0(3)
O5 C20 C21 C22 -177.97(18)
C19 C20 C21 C22 1.6(3)
C20 C21 C22 C17 -0.3(3)
C18 C17 C22 C21 -0.7(3)
C16 C17 C22 C21 -179.68(18)
